data_4513698
loop_
_publ_author_name
'Thipparaboina, Rajesh'
'Kumar, Dinesh'
'Mittapalli, Sudhir'
'Balasubramanian, Sridhar'
'Nangia, Ashwini'
'Shastri, Nalini R.'

_publ_section_title
;
 Ionic, Neutral, and Hybrid Acid--Base Crystalline Adducts of Lamotrigine
 with Improved Pharmaceutical Performance
;
_journal_issue 12
_journal_name_full 'Crystal Growth &amp; Design'
_journal_page_first 5816
_journal_paper_doi 10.1021/acs.cgd.5b01187
_journal_volume 15
_journal_year 2015
_chemical_formula_moiety 'C9 H7 Cl2 N5, C8 H8 O3'
_chemical_formula_sum 'C17 H15 Cl2 N5 O3'
_chemical_formula_weight 408.24
_chemical_melting_point 431
_chemical_name_common 'Lamotrigine-vanilline cocrystal'
_chemical_name_systematic 6-(2,3-dichlorophenyl)-1,2,4-trigine-3,5-dimine-4-hydroxy-3-methoxybenzaldehyde
_space_group_crystal_system monoclinic
_space_group_IT_number 14
_space_group_name_Hall '-P 2ybc'
_space_group_name_H-M_alt 'P 1 21/c 1'
_symmetry_space_group_name_Hall '-P 2ybc'
_symmetry_space_group_name_H-M 'P 1 21/c 1'
_atom_sites_solution_hydrogens mixed
_audit_creation_method SHELXL-2014/7
_cell_angle_alpha 90
_cell_angle_beta 110.5040(10)
_cell_angle_gamma 90
_cell_formula_units_Z 4
_cell_length_a 10.7918(9)
_cell_length_b 13.6805(12)
_cell_length_c 13.8215(12)
_cell_measurement_reflns_used 5340
_cell_measurement_temperature 298(2)
_cell_measurement_theta_max 28.21
_cell_measurement_theta_min 2.56
_cell_volume 1911.3(3)
_computing_cell_refinement 'SAINT (Bruker, 2001)'
_computing_data_collection 'SMART (Bruker, 2001)'
_computing_data_reduction 'SAINT Bruker, 2001'
_computing_molecular_graphics 'SHELXL2014 (Sheldrick, 2015)'
_computing_publication_material 'SHELXL2014 (Sheldrick, 2015)'
_computing_structure_refinement 'SHELXL-2014/7 (Sheldrick, 2015)'
_computing_structure_solution 'SHELXL-2014/7 (Sheldrick, 2015)'
_diffrn_ambient_temperature 298(2)
_diffrn_measured_fraction_theta_full 1.000
_diffrn_measured_fraction_theta_max 0.999
_diffrn_measurement_device_type 'Bruker SMART APEX CCD area-detector'
_diffrn_measurement_method '\w scans'
_diffrn_radiation_type MoK\a
_diffrn_radiation_wavelength 0.71073
_diffrn_reflns_av_R_equivalents 0.0216
_diffrn_reflns_av_unetI/netI 0.0135
_diffrn_reflns_laue_measured_fraction_full 1.000
_diffrn_reflns_laue_measured_fraction_max 0.999
_diffrn_reflns_limit_h_max 13
_diffrn_reflns_limit_h_min -13
_diffrn_reflns_limit_k_max 17
_diffrn_reflns_limit_k_min -17
_diffrn_reflns_limit_l_max 17
_diffrn_reflns_limit_l_min -17
_diffrn_reflns_number 19847
_diffrn_reflns_point_group_measured_fraction_full 1.000
_diffrn_reflns_point_group_measured_fraction_max 0.999
_diffrn_reflns_theta_full 25.242
_diffrn_reflns_theta_max 26.248
_diffrn_reflns_theta_min 2.015
_exptl_absorpt_coefficient_mu 0.368
_exptl_absorpt_correction_T_max 0.97
_exptl_absorpt_correction_T_min 0.93
_exptl_absorpt_correction_type multi-scan
_exptl_absorpt_process_details 'SADABS; Bruker,2001'
_exptl_crystal_colour colorless
_exptl_crystal_density_diffrn 1.419
_exptl_crystal_description needle
_exptl_crystal_F_000 840
_exptl_crystal_size_max 0.12
_exptl_crystal_size_mid 0.08
_exptl_crystal_size_min 0.06
_refine_diff_density_max 0.310
_refine_diff_density_min -0.390
_refine_diff_density_rms 0.040
_refine_ls_extinction_method none
_refine_ls_goodness_of_fit_ref 1.041
_refine_ls_hydrogen_treatment mixed
_refine_ls_matrix_type full
_refine_ls_number_parameters 265
_refine_ls_number_reflns 3859
_refine_ls_number_restraints 0
_refine_ls_restrained_S_all 1.041
_refine_ls_R_factor_all 0.0480
_refine_ls_R_factor_gt 0.0428
_refine_ls_shift/su_max 0.000
_refine_ls_shift/su_mean 0.000
_refine_ls_structure_factor_coef Fsqd
_refine_ls_weighting_details 'w=1/[\s^2^(Fo^2^)+(0.0641P)^2^+0.6308P] where P=(Fo^2^+2Fc^2^)/3'
_refine_ls_weighting_scheme calc
_refine_ls_wR_factor_gt 0.1182
_refine_ls_wR_factor_ref 0.1238
_reflns_Friedel_coverage 0.000
_reflns_number_gt 3359
_reflns_number_total 3859
_reflns_threshold_expression 'I > 2\s(I)'
_cod_data_source_file cg5b01187_si_003.cif
_cod_data_source_block LVN
_cod_depositor_comments 'Adding full bibliography for 4513697--4513699.cif.'
_cod_database_code 4513698
_shelx_shelxl_version_number 2014/7
_shelx_space_group_comment
;
The symmetry employed for this shelxl refinement is uniquely defined
by the following loop, which should always be used as a source of
symmetry information in preference to the above space-group names.
They are only intended as comments.
;

loop_
_space_group_symop_operation_xyz
'x, y, z'
'-x, y+1/2, -z+1/2'
'-x, -y, -z'
'x, -y-1/2, z-1/2'

loop_
_atom_site_label
_atom_site_type_symbol
_atom_site_fract_x
_atom_site_fract_y
_atom_site_fract_z
_atom_site_U_iso_or_equiv
_atom_site_adp_type
_atom_site_occupancy
_atom_site_site_symmetry_order
_atom_site_calc_flag
_atom_site_refinement_flags_posn
_atom_site_refinement_flags_adp
C1 C 0.47522(17) 0.27154(12) 0.23177(12) 0.0451(4) Uani 1 1 d . .
C2 C 0.38530(19) 0.19670(14) 0.22148(14) 0.0525(4) Uani 1 1 d . .
C3 C 0.3197(2) 0.18801(17) 0.29234(16) 0.0648(5) Uani 1 1 d . .
C4 C 0.3431(2) 0.25425(18) 0.37155(15) 0.0667(6) Uani 1 1 d . .
H4 H 0.2984 0.2486 0.4179 0.080 Uiso 1 1 calc R U
C5 C 0.4317(2) 0.32825(16) 0.38230(15) 0.0626(5) Uani 1 1 d . .
H5 H 0.4473 0.3726 0.4363 0.075 Uiso 1 1 calc R U
C6 C 0.49842(19) 0.33793(14) 0.31363(13) 0.0533(4) Uani 1 1 d . .
H6 H 0.5588 0.3885 0.3218 0.064 Uiso 1 1 calc R U
C7 C 0.54495(16) 0.28648(12) 0.15726(12) 0.0430(4) Uani 1 1 d . .
C8 C 0.67480(15) 0.31330(11) 0.02926(12) 0.0407(3) Uani 1 1 d . .
C9 C 0.52759(16) 0.37446(12) 0.09756(13) 0.0449(4) Uani 1 1 d . .
C10 C 0.80350(16) 0.00416(12) 0.24212(13) 0.0456(4) Uani 1 1 d . .
N1 N 0.62660(14) 0.21930(10) 0.14766(11) 0.0468(3) Uani 1 1 d . .
N2 N 0.69418(14) 0.22975(10) 0.08349(11) 0.0487(3) Uani 1 1 d . .
N3 N 0.59542(13) 0.38697(10) 0.03466(11) 0.0444(3) Uani 1 1 d . .
N4 N 0.74239(16) 0.32326(13) -0.03505(13) 0.0515(4) Uani 1 1 d . .
H1N H 0.727(2) 0.3731(16) -0.0779(16) 0.057(6) Uiso 1 1 d . .
H2N H 0.783(2) 0.2754(17) -0.0451(16) 0.061(6) Uiso 1 1 d . .
N5 N 0.44448(19) 0.44385(13) 0.10187(16) 0.0705(6) Uani 1 1 d . .
H3N H 0.431(2) 0.4940(19) 0.0617(18) 0.072(7) Uiso 1 1 d . .
H4N H 0.394(3) 0.436(2) 0.138(2) 0.087(8) Uiso 1 1 d . .
Cl1 Cl 0.34937(7) 0.11549(4) 0.11937(4) 0.0787(2) Uani 1 1 d . .
Cl2 Cl 0.20639(9) 0.09570(7) 0.27960(7) 0.1165(3) Uani 1 1 d . .
C11 C 0.82941(19) 0.01818(13) 0.15152(14) 0.0537(4) Uani 1 1 d . .
H11 H 0.7862 0.0676 0.1060 0.064 Uiso 1 1 calc R U
C12 C 0.91908(19) -0.04103(15) 0.12895(15) 0.0567(4) Uani 1 1 d . .
H12 H 0.9362 -0.0315 0.0682 0.068 Uiso 1 1 calc R U
C13 C 0.98357(18) -0.11442(14) 0.19645(16) 0.0560(4) Uani 1 1 d . .
C14 C 0.95884(18) -0.12822(15) 0.28768(16) 0.0580(5) Uani 1 1 d . .
H14 H 1.0029 -0.1773 0.3333 0.070 Uiso 1 1 calc R U
C15 C 0.86907(17) -0.06924(14) 0.31069(14) 0.0510(4) Uani 1 1 d . .
C16 C 0.9066(3) -0.1421(3) 0.4755(2) 0.1026(11) Uani 1 1 d . .
H16A H 0.8912 -0.2078 0.4495 0.154 Uiso 1 1 calc R U
H16B H 0.8778 -0.1358 0.5336 0.154 Uiso 1 1 calc R U
H16C H 0.9993 -0.1276 0.4968 0.154 Uiso 1 1 calc R U
C18 C 1.0778(2) -0.1782(2) 0.1725(2) 0.0786(7) Uani 1 1 d . .
H18 H 1.1164 -0.2281 0.2191 0.094 Uiso 1 1 calc R U
O1 O 0.71526(14) 0.05825(10) 0.26858(11) 0.0581(4) Uani 1 1 d . .
O2 O 0.83467(14) -0.07586(13) 0.39678(12) 0.0758(5) Uani 1 1 d . .
O5 O 1.1094(2) -0.17146(16) 0.09756(16) 0.1006(6) Uani 1 1 d . .
H5O H 0.680(3) 0.1002(19) 0.229(2) 0.076(8) Uiso 1 1 d . .

loop_
_atom_site_aniso_label
_atom_site_aniso_U_11
_atom_site_aniso_U_22
_atom_site_aniso_U_33
_atom_site_aniso_U_23
_atom_site_aniso_U_13
_atom_site_aniso_U_12
C1 0.0519(9) 0.0455(8) 0.0454(8) 0.0120(7) 0.0263(7) 0.0102(7)
C2 0.0611(10) 0.0557(10) 0.0484(9) 0.0079(8) 0.0288(8) 0.0013(8)
C3 0.0686(12) 0.0766(13) 0.0614(11) 0.0144(10) 0.0381(10) -0.0036(10)
C4 0.0743(13) 0.0869(15) 0.0537(11) 0.0159(10) 0.0411(10) 0.0102(11)
C5 0.0765(13) 0.0717(13) 0.0481(10) 0.0030(9) 0.0325(9) 0.0162(10)
C6 0.0624(10) 0.0555(10) 0.0490(9) 0.0048(8) 0.0283(8) 0.0053(8)
C7 0.0471(8) 0.0431(8) 0.0463(8) 0.0089(6) 0.0256(7) 0.0070(7)
C8 0.0396(7) 0.0429(8) 0.0453(8) 0.0028(6) 0.0221(6) 0.0052(6)
C9 0.0476(8) 0.0437(8) 0.0540(9) 0.0113(7) 0.0312(7) 0.0102(7)
C10 0.0481(8) 0.0429(8) 0.0542(9) 0.0022(7) 0.0284(7) 0.0060(7)
N1 0.0542(8) 0.0442(7) 0.0497(7) 0.0101(6) 0.0279(6) 0.0113(6)
N2 0.0541(8) 0.0475(8) 0.0544(8) 0.0104(6) 0.0315(7) 0.0155(6)
N3 0.0480(7) 0.0423(7) 0.0544(8) 0.0110(6) 0.0322(6) 0.0097(6)
N4 0.0575(9) 0.0509(9) 0.0622(9) 0.0085(7) 0.0410(8) 0.0135(7)
N5 0.0864(12) 0.0613(10) 0.0972(13) 0.0408(10) 0.0738(11) 0.0385(9)
Cl1 0.1015(4) 0.0768(4) 0.0730(4) -0.0164(3) 0.0497(3) -0.0283(3)
Cl2 0.1326(7) 0.1287(7) 0.1232(6) -0.0116(5) 0.0886(5) -0.0596(5)
C11 0.0681(11) 0.0488(9) 0.0552(10) 0.0074(8) 0.0353(9) 0.0149(8)
C12 0.0646(11) 0.0598(11) 0.0567(10) -0.0043(8) 0.0350(9) 0.0094(9)
C13 0.0482(9) 0.0573(10) 0.0648(11) -0.0104(8) 0.0228(8) 0.0085(8)
C14 0.0477(9) 0.0586(11) 0.0678(11) 0.0119(9) 0.0203(8) 0.0146(8)
C15 0.0455(8) 0.0581(10) 0.0558(10) 0.0099(8) 0.0257(7) 0.0052(7)
C16 0.0815(16) 0.148(3) 0.0896(17) 0.0675(19) 0.0442(14) 0.0387(17)
C18 0.0645(13) 0.0847(16) 0.0868(16) -0.0132(12) 0.0268(12) 0.0271(12)
O1 0.0720(8) 0.0582(8) 0.0606(8) 0.0167(6) 0.0439(7) 0.0262(7)
O2 0.0651(8) 0.1062(12) 0.0706(9) 0.0418(8) 0.0418(7) 0.0310(8)
O5 0.1028(13) 0.1136(15) 0.1036(13) -0.0198(11) 0.0589(11) 0.0408(11)

loop_
_atom_type_symbol
_atom_type_description
_atom_type_scat_dispersion_real
_atom_type_scat_dispersion_imag
_atom_type_scat_source
C C 0.0033 0.0016 'International Tables Vol C Tables 4.2.6.8 and 6.1.1.4'
H H 0.0000 0.0000 'International Tables Vol C Tables 4.2.6.8 and 6.1.1.4'
N N 0.0061 0.0033 'International Tables Vol C Tables 4.2.6.8 and 6.1.1.4'
O O 0.0106 0.0060 'International Tables Vol C Tables 4.2.6.8 and 6.1.1.4'
Cl Cl 0.1484 0.1585 'International Tables Vol C Tables 4.2.6.8 and 6.1.1.4'

loop_
_geom_angle_atom_site_label_1
_geom_angle_atom_site_label_2
_geom_angle_atom_site_label_3
_geom_angle
C2 C1 C6 118.85(15)
C2 C1 C7 122.51(15)
C6 C1 C7 118.60(16)
C1 C2 C3 119.95(18)
C1 C2 Cl1 120.52(13)
C3 C2 Cl1 119.50(15)
C4 C3 C2 120.30(19)
C4 C3 Cl2 119.34(15)
C2 C3 Cl2 120.35(17)
C5 C4 C3 120.12(17)
C5 C4 H4 119.9
C3 C4 H4 119.9
C4 C5 C6 120.63(19)
C4 C5 H5 119.7
C6 C5 H5 119.7
C5 C6 C1 120.14(18)
C5 C6 H6 119.9
C1 C6 H6 119.9
N1 C7 C9 119.14(14)
N1 C7 C1 119.64(13)
C9 C7 C1 121.20(14)
N4 C8 N3 117.84(14)
N4 C8 N2 116.27(14)
N3 C8 N2 125.89(14)
N5 C9 N3 118.36(14)
N5 C9 C7 122.06(15)
N3 C9 C7 119.57(14)
O1 C10 C11 123.44(15)
O1 C10 C15 116.65(15)
C11 C10 C15 119.91(15)
C7 N1 N2 122.23(13)
N1 N2 C8 116.51(13)
C9 N3 C8 116.64(13)
C8 N4 H1N 120.6(14)
C8 N4 H2N 118.3(15)
H1N N4 H2N 119(2)
C9 N5 H3N 120.4(15)
C9 N5 H4N 120.6(18)
H3N N5 H4N 118(2)
C12 C11 C10 120.12(17)
C12 C11 H11 119.9
C10 C11 H11 119.9
C11 C12 C13 120.11(17)
C11 C12 H12 119.9
C13 C12 H12 119.9
C12 C13 C14 120.00(16)
C12 C13 C18 120.4(2)
C14 C13 C18 119.6(2)
C15 C14 C13 120.17(17)
C15 C14 H14 119.9
C13 C14 H14 119.9
O2 C15 C14 125.99(17)
O2 C15 C10 114.32(15)
C14 C15 C10 119.68(16)
O2 C16 H16A 109.5
O2 C16 H16B 109.5
H16A C16 H16B 109.5
O2 C16 H16C 109.5
H16A C16 H16C 109.5
H16B C16 H16C 109.5
O5 C18 C13 125.3(2)
O5 C18 H18 117.3
C13 C18 H18 117.3
C10 O1 H5O 114.6(19)
C15 O2 C16 117.83(17)

loop_
_geom_bond_atom_site_label_1
_geom_bond_atom_site_label_2
_geom_bond_distance
C1 C2 1.383(3)
C1 C6 1.403(3)
C1 C7 1.487(2)
C2 C3 1.400(2)
C2 Cl1 1.730(2)
C3 C4 1.375(3)
C3 Cl2 1.724(2)
C4 C5 1.364(3)
C4 H4 0.9300
C5 C6 1.384(2)
C5 H5 0.9300
C6 H6 0.9300
C7 N1 1.312(2)
C7 C9 1.434(2)
C8 N4 1.340(2)
C8 N3 1.3416(19)
C8 N2 1.342(2)
C9 N5 1.322(2)
C9 N3 1.3292(19)
C10 O1 1.3535(19)
C10 C11 1.389(2)
C10 C15 1.392(2)
N1 N2 1.3387(18)
N4 H1N 0.88(2)
N4 H2N 0.83(2)
N5 H3N 0.86(3)
N5 H4N 0.86(3)
C11 C12 1.379(2)
C11 H11 0.9300
C12 C13 1.381(3)
C12 H12 0.9300
C13 C14 1.390(3)
C13 C18 1.464(3)
C14 C15 1.381(3)
C14 H14 0.9300
C15 O2 1.368(2)
C16 O2 1.420(3)
C16 H16A 0.9600
C16 H16B 0.9600
C16 H16C 0.9600
C18 O5 1.202(3)
C18 H18 0.9300
O1 H5O 0.79(3)

loop_
_geom_hbond_atom_site_label_D
_geom_hbond_atom_site_label_H
_geom_hbond_atom_site_label_A
_geom_hbond_distance_DH
_geom_hbond_distance_HA
_geom_hbond_distance_DA
_geom_hbond_angle_DHA
_geom_hbond_site_symmetry_A
N4 H1N O1 0.88(2) 2.28(2) 3.086(2) 151.7(18) 4_565
N4 H2N O5 0.83(2) 2.12(2) 2.930(2) 167(2) 3_755
N5 H3N N3 0.86(3) 2.06(3) 2.921(2) 178(2) 3_665
N5 H4N O1 0.86(3) 2.63(3) 3.285(2) 133(2) 2_655
N5 H4N O2 0.86(3) 2.35(3) 3.031(2) 136(2) 2_655
C11 H11 N2 0.93 2.41 3.230(2) 147.6 .
O1 H5O N1 0.79(3) 1.95(3) 2.7281(19) 168(3) .

loop_
_geom_torsion_atom_site_label_1
_geom_torsion_atom_site_label_2
_geom_torsion_atom_site_label_3
_geom_torsion_atom_site_label_4
_geom_torsion
C6 C1 C2 C3 -0.3(3)
C7 C1 C2 C3 -178.09(16)
C6 C1 C2 Cl1 177.86(14)
C7 C1 C2 Cl1 0.0(2)
C1 C2 C3 C4 0.8(3)
Cl1 C2 C3 C4 -177.37(17)
C1 C2 C3 Cl2 179.42(15)
Cl1 C2 C3 Cl2 1.3(2)
C2 C3 C4 C5 -0.8(3)
Cl2 C3 C4 C5 -179.47(17)
C3 C4 C5 C6 0.3(3)
C4 C5 C6 C1 0.2(3)
C2 C1 C6 C5 -0.2(3)
C7 C1 C6 C5 177.71(16)
C2 C1 C7 N1 -63.9(2)
C6 C1 C7 N1 118.31(18)
C2 C1 C7 C9 117.95(19)
C6 C1 C7 C9 -59.9(2)
N1 C7 C9 N5 178.35(19)
C1 C7 C9 N5 -3.5(3)
N1 C7 C9 N3 -0.8(3)
C1 C7 C9 N3 177.39(16)
C9 C7 N1 N2 -0.3(3)
C1 C7 N1 N2 -178.53(15)
C7 N1 N2 C8 0.3(2)
N4 C8 N2 N1 -179.82(15)
N3 C8 N2 N1 0.8(3)
N5 C9 N3 C8 -177.40(18)
C7 C9 N3 C8 1.8(2)
N4 C8 N3 C9 178.76(16)
N2 C8 N3 C9 -1.9(3)
O1 C10 C11 C12 -178.86(18)
C15 C10 C11 C12 0.6(3)
C10 C11 C12 C13 -0.1(3)
C11 C12 C13 C14 -0.5(3)
C11 C12 C13 C18 179.3(2)
C12 C13 C14 C15 0.5(3)
C18 C13 C14 C15 -179.29(19)
C13 C14 C15 O2 179.15(19)
C13 C14 C15 C10 0.0(3)
O1 C10 C15 O2 -0.3(2)
C11 C10 C15 O2 -179.80(17)
O1 C10 C15 C14 178.95(17)
C11 C10 C15 C14 -0.5(3)
C12 C13 C18 O5 2.3(4)
C14 C13 C18 O5 -177.9(3)
C14 C15 O2 C16 7.0(3)
C10 C15 O2 C16 -173.7(2)
